data_7009031
loop_
_publ_author_name
'Palaniandavar, Mallayan'
'Mahadevan, Sethuraman'
'K\"ockerling, Martin'
'Henkel, Gerald'

_publ_section_title
;
 The structural pathways of (dipicolylamine)dinitratocopper(II): an
 example of the uncommon see-saw stereochemistry
;
_journal_issue 7
_journal_name_full 'Journal of the Chemical Society, Dalton Transactions'
_journal_page_first 1151
_journal_paper_doi 10.1039/a908185b
_journal_year 2000
_chemical_formula_moiety 'C12 H13 Cu  N5 O6'
_chemical_formula_sum 'C12 H13 Cu N5 O6'
_chemical_formula_weight 386.810
_space_group_IT_number 15
_symmetry_cell_setting monoclinic
_symmetry_space_group_name_Hall '-C 2yc'
_symmetry_space_group_name_H-M 'C 1 2/c 1'
_atom_sites_solution_primary direct
_atom_sites_solution_secondary difmap
_audit_creation_date may-15-1999
_audit_creation_method 'ct.exe (M. K\"ockerling, 1996)'
_cell_angle_alpha 90
_cell_angle_beta 103.18(3)
_cell_angle_gamma 90
_cell_formula_units_Z 8
_cell_length_a 14.852(3)
_cell_length_b 8.050(2)
_cell_length_c 25.395(5)
_cell_measurement_reflns_used 41
_cell_measurement_temperature 293(2)
_cell_measurement_theta_max 20.0
_cell_measurement_theta_min 3.1
_cell_volume 2956.2(12)
_computing_data_collection 'Siemens XSCANS 2.1'
_computing_structure_refinement 'Siemens SHELXTL'
_computing_structure_solution 'Siemens SHELXTL'
_diffrn_measurement_device_type 'Siemens P4-diffractometer'
_diffrn_measurement_method \w-scans
_diffrn_radiation_monochromator graphite
_diffrn_radiation_type MoK\a
_diffrn_radiation_wavelength 0.71073
_diffrn_reflns_av_R_equivalents 0.0487
_diffrn_reflns_limit_h_max 1
_diffrn_reflns_limit_h_min -18
_diffrn_reflns_limit_k_max 10
_diffrn_reflns_limit_k_min -1
_diffrn_reflns_limit_l_max 32
_diffrn_reflns_limit_l_min -31
_diffrn_reflns_number 4089
_diffrn_reflns_theta_max 27.00
_diffrn_reflns_theta_min 2.82
_exptl_absorpt_coefficient_mu 1.52
_exptl_absorpt_correction_T_max 0.806
_exptl_absorpt_correction_T_min 0.768
_exptl_absorpt_correction_type empirical
_exptl_crystal_colour 'dark blue'
_exptl_crystal_density_diffrn 1.738
_exptl_crystal_description 'dark blue block'
_exptl_crystal_F_000 1576
_exptl_crystal_size_max 0.55
_exptl_crystal_size_mid 0.43
_exptl_crystal_size_min 0.40
_refine_diff_density_max 1.15
_refine_diff_density_min -1.1
_refine_ls_extinction_coef 0.00002(4)
_refine_ls_extinction_expression 'Siemens ShelxlTL'
_refine_ls_extinction_method 'Siemens SHELXTL'
_refine_ls_goodness_of_fit_ref 1.052
_refine_ls_hydrogen_treatment mixed
_refine_ls_matrix_type full
_refine_ls_number_parameters 222
_refine_ls_number_reflns 2278
_refine_ls_R_factor_obs 0.0573
_refine_ls_shift/su_max 0.000
_refine_ls_structure_factor_coef F
_refine_ls_weighting_details 'w=1/[\s^2^(Fo)+(0.02 Fo)^2^]'
_refine_ls_weighting_scheme calc
_refine_ls_wR_factor_obs 0.0613
_reflns_number_gt 2335
_reflns_number_total 3195
_reflns_threshold_expression >2sigma(I)
_cod_data_source_file a908185b.txt
_cod_data_source_block Cu-dipica-NO3
_cod_depositor_comments
;
The following automatic conversions were performed:

'_refine_ls_weighting_scheme' value 'calc w=1/[\s^2^(Fo)+(0.02
Fo)^2^]' was changed to 'calc'. New tag
'_refine_ls_weighting_details' was created. The value of the new tag
was set to 'w=1/[\s^2^(Fo)+(0.02 Fo)^2^]'.

Automatic conversion script
Id: cif_fix_values 3143 2015-03-26 13:38:13Z robertas 
;
_cod_original_cell_volume 2956(1)
_cod_original_sg_symbol_H-M 'C 2/c'
_cod_original_formula_sum 'C12 H13 Cu  N5 O6'
_cod_database_code 7009031
_refine_ls_number_parameter 221

loop_
_symmetry_equiv_pos_as_xyz
'x, y, z'
'-x, y, -z+1/2'
'x+1/2, y+1/2, z'
'-x+1/2, y+1/2, -z+1/2'
'-x, -y, -z'
'x, -y, z-1/2'
'-x+1/2, -y+1/2, -z'
'x+1/2, -y+1/2, z-1/2'

loop_
_atom_site_aniso_label
_atom_site_aniso_U_11
_atom_site_aniso_U_22
_atom_site_aniso_U_33
_atom_site_aniso_U_23
_atom_site_aniso_U_13
_atom_site_aniso_U_12
Cu1 0.0472(4) 0.0433(3) 0.0430(3) 0.0006(3) 0.0131(2) -0.0079(3)
N1 0.041(2) 0.049(2) 0.036(2) 0.002(2) 0.005(2) -0.004(2)
N2 0.050(2) 0.050(3) 0.039(2) 0.005(2) 0.011(2) -0.001(2)
N3 0.142(6) 0.051(3) 0.254(9) -0.037(5) 0.151(6) -0.038(4)
N4 0.056(3) 0.060(3) 0.067(3) -0.003(3) 0.022(3) 0.006(3)
N5 0.084(4) 0.056(3) 0.074(4) -0.009(3) 0.031(3) -0.011(3)
O1 0.100(3) 0.079(3) 0.067(3) -0.009(2) 0.025(2) -0.037(3)
O2 0.103(4) 0.084(4) 0.144(5) 0.029(4) 0.052(4) 0.002(3)
O3 0.135(5) 0.124(5) 0.105(4) -0.033(4) -0.010(4) -0.035(4)
O4 0.085(3) 0.057(2) 0.070(3) 0.001(2) 0.022(2) -0.013(2)
O5 0.118(4) 0.102(4) 0.085(3) 0.042(3) 0.014(3) 0.009(3)
O6 0.078(3) 0.103(4) 0.099(4) -0.023(3) 0.034(3) -0.029(3)
C1 0.047(3) 0.067(4) 0.041(3) 0.006(3) 0.009(2) -0.007(3)
C2 0.042(3) 0.081(4) 0.042(3) -0.001(3) 0.008(2) -0.004(3)
C3 0.057(3) 0.078(4) 0.033(2) -0.004(3) 0.002(2) 0.014(3)
C4 0.058(3) 0.055(4) 0.039(3) -0.001(2) 0.000(2) 0.001(3)
C5 0.048(3) 0.053(3) 0.027(2) 0.002(2) 0.001(2) -0.005(3)
C6 0.065(4) 0.047(3) 0.059(3) 0.000(3) 0.022(3) -0.011(3)
C7 0.052(3) 0.060(3) 0.043(3) 0.002(3) 0.008(2) -0.010(3)
C8 0.043(3) 0.062(4) 0.029(2) 0.013(2) 0.000(2) -0.001(3)
C9 0.045(3) 0.083(4) 0.040(3) 0.013(3) 0.008(2) 0.000(3)
C10 0.052(3) 0.085(5) 0.037(3) 0.007(3) 0.007(2) 0.015(3)
C11 0.072(4) 0.072(4) 0.042(3) -0.001(3) 0.008(3) 0.023(3)
C12 0.058(3) 0.057(3) 0.045(3) 0.000(3) 0.006(3) -0.002(3)

loop_
_atom_site_label
_atom_site_fract_x
_atom_site_fract_y
_atom_site_fract_z
_atom_site_U_iso_or_equiv
Cu1 0.39748(4) 0.19105(8) 0.37307(2) 0.0440(2)
N1 0.4809(3) 0.0531(5) 0.3415(2) 0.043(1)
N2 0.2990(3) 0.2720(5) 0.4070(2) 0.046(1)
N3 0.3304(5) -0.0210(7) 0.3719(4) 0.132(4)
N4 0.3432(3) 0.3712(7) 0.2718(2) 0.059(2)
N5 0.5408(4) 0.2756(7) 0.4630(2) 0.069(2)
O1 0.5072(3) 0.3443(6) 0.4181(2) 0.081(2)
O2 0.5038(4) 0.1523(7) 0.4737(2) 0.106(3)
O3 0.6117(4) 0.3262(8) 0.4925(2) 0.128(3)
O4 0.3966(3) 0.3949(5) 0.3184(2) 0.070(2)
O5 0.3515(4) 0.4584(7) 0.2342(2) 0.103(2)
O6 0.2876(3) 0.2565(7) 0.2666(2) 0.091(2)
C1 0.5537(3) 0.1063(8) 0.3225(2) 0.052(2)
C2 0.6103(4) -0.0011(8) 0.3042(2) 0.055(2)
C3 0.5921(4) -0.1693(8) 0.3032(2) 0.058(2)
C4 0.5166(4) -0.2262(7) 0.3216(2) 0.052(2)
C5 0.4629(3) -0.1113(7) 0.3406(2) 0.044(2)
C6 0.3804(4) -0.1609(7) 0.3618(2) 0.056(2)
C7 0.2598(4) -0.0181(7) 0.4004(2) 0.052(2)
C8 0.2387(3) 0.1548(7) 0.4151(2) 0.046(2)
C9 0.1641(3) 0.1952(8) 0.4366(2) 0.056(2)
C10 0.1518(4) 0.3581(8) 0.4506(2) 0.058(2)
C11 0.2144(4) 0.4761(8) 0.4430(2) 0.063(2)
C12 0.2867(4) 0.4286(7) 0.4209(2) 0.055(2)
H3B 0.28982 -0.01204 0.33526 0.09(1)
H1A 0.56556 0.22346 0.32197 0.090(10)
H2A 0.66254 0.04021 0.29184 0.09(1)
H3A 0.63165 -0.24583 0.29018 0.09(1)
H4A 0.50198 -0.34243 0.32111 0.09(1)
H6A 0.34258 -0.23639 0.3369 0.090(10)
H6B 0.40043 -0.21675 0.39583 0.090(10)
H7A 0.28272 -0.08064 0.43285 0.090(10)
H7B 0.20417 -0.07041 0.38069 0.090(10)
H9A 0.12155 0.11049 0.44186 0.09(1)
H10A 0.09993 0.38787 0.46533 0.09(1)
H11A 0.20744 0.58958 0.45298 0.09(1)
H12A 0.33029 0.51086 0.41513 0.09(1)

loop_
_atom_type_symbol
_atom_type_description
C C
H H
N N
O O
Cu Cu

loop_
_geom_angle_atom_site_label_1
_geom_angle_atom_site_label_2
_geom_angle_atom_site_label_3
_geom_angle
N1 Cu1 N2 164.8(2)
N1 Cu1 N3 82.4(3)
N2 Cu1 N3 82.5(3)
N1 Cu1 O1 94.0(2)
N2 Cu1 O1 97.2(2)
N3 Cu1 O1 145.3(3)
N1 Cu1 O4 94.6(2)
N2 Cu1 O4 97.7(2)
N3 Cu1 O4 136.3(3)
O1 Cu1 O4 78.4(2)
Cu1 N1 C1 126.7(4)
Cu1 N1 C5 114.9(3)
C1 N1 C5 118.4(5)
Cu1 N2 C8 114.8(3)
Cu1 N2 C12 126.0(4)
C12 N2 C8 119.1(5)
Cu1 N3 C6 114.3(5)
Cu1 N3 C7 114.4(4)
C6 N3 C7 126.6(6)
O4 N4 O5 119.2(5)
O4 N4 O6 118.2(5)
O5 N4 O6 122.5(5)
O1 N5 O2 117.5(5)
O1 N5 O3 121.3(6)
O2 N5 O3 121.0(6)
Cu1 O1 N5 108.9(4)
Cu1 O4 N4 113.3(3)
N1 C1 C2 121.9(5)
C1 C2 C3 119.8(5)
C2 C3 C4 119.2(5)
C3 C4 C5 118.3(5)
N1 C5 C4 122.4(5)
N1 C5 C6 115.4(4)
C4 C5 C6 122.2(5)
N3 C6 C5 111.2(5)
N3 C7 C8 111.6(5)
N2 C8 C7 115.5(5)
N2 C8 C9 121.0(5)
C7 C8 C9 123.5(5)
C10 C9 C8 119.4(5)
C11 C10 C9 119.1(6)
C12 C11 C10 118.9(6)
N2 C12 C11 122.5(5)

loop_
_geom_bond_atom_site_label_1
_geom_bond_atom_site_label_2
_geom_bond_distance
Cu1 N1 1.965(4)
Cu1 N2 1.970(5)
Cu1 N3 1.973(6)
Cu1 O1 2.153(4)
Cu1 O4 2.148(4)
N1 C1 1.351(7)
N1 C5 1.350(7)
N2 C8 1.348(7)
N2 C12 1.333(7)
N3 C6 1.404(8)
N3 C7 1.40(1)
N4 O4 1.279(6)
N4 O5 1.213(8)
N4 O6 1.226(7)
N5 O1 1.262(7)
N5 O2 1.196(8)
N5 O3 1.216(8)
C1 C2 1.360(8)
C2 C3 1.380(9)
C3 C4 1.387(8)
C4 C5 1.380(8)
C5 C6 1.500(8)
C7 C8 1.492(8)
C8 C9 1.382(8)
C10 C9 1.382(9)
C11 C10 1.374(9)
